data_4306574
loop_
_publ_author_name
'Lada N. Puntus'
'Konstantin A. Lyssenko'
'Mikhail Yu. Antipin'
'Jean-Claude G. B\"unzli'

_publ_section_title
;
Role of Inner- and Outer-Sphere Bonding in the Sensitization of
EuIII-Luminescence Deciphered by Combined Analysis of Experimental Electron
Density Distribution Function and Photophysical Data
;
_journal_name_full 'Inorganic Chemistry'
_journal_page_first 11095
_journal_page_last 11107
_journal_paper_doi 10.1021/ic801402u
_journal_volume 47
_journal_year 2008
_chemical_formula_moiety 'C12 H16 Cl2 Eu N2 O4, H2 O, Cl'
_chemical_formula_sum 'C12 H18 Cl3 Eu N2 O5'
_chemical_formula_weight 528.59
_chemical_name_systematic
; 
 ? 
;
_space_group_IT_number 2
_symmetry_cell_setting triclinic
_symmetry_space_group_name_Hall '-P 1'
_symmetry_space_group_name_H-M 'P -1'
_atom_sites_solution_hydrogens geom
_atom_sites_solution_primary direct
_atom_sites_solution_secondary difmap
_audit_creation_method SHELXL-97
_cell_angle_alpha 106.734(4)
_cell_angle_beta 97.205(4)
_cell_angle_gamma 105.200(4)
_cell_formula_units_Z 2
_cell_length_a 7.8874(14)
_cell_length_b 9.2112(17)
_cell_length_c 13.268(2)
_cell_measurement_reflns_used 941
_cell_measurement_temperature 120(2)
_cell_measurement_theta_max 27
_cell_measurement_theta_min 3
_cell_volume 869.5(3)
_computing_cell_refinement 'SMART (Bruker, 1998b)'
_computing_data_collection 'SMART (Bruker, 1998b)'
_computing_data_reduction 'SAINTPlus (Bruker, 1998a)'
_computing_molecular_graphics 'SHELXTL ver. 5.1 (Sheldrick, 1998b)'
_computing_publication_material 'SHELXTL ver. 5.1 (Sheldrick, 1998b)'
_computing_structure_refinement 'SHELXTL ver. 5.1 (Sheldrick, 1998b)'
_computing_structure_solution 'SHELXTL ver. 5.1 (Sheldrick, 1998b)'
_diffrn_ambient_temperature 120(2)
_diffrn_measured_fraction_theta_full 0.987
_diffrn_measured_fraction_theta_max 0.987
_diffrn_measurement_device_type 'Bruker SMART 1000 CCD area detector'
_diffrn_measurement_method 'phi and omega scans'
_diffrn_radiation_monochromator graphite
_diffrn_radiation_source 'fine-focus sealed tube'
_diffrn_radiation_type MoK\a
_diffrn_radiation_wavelength 0.71073
_diffrn_reflns_av_R_equivalents 0.0820
_diffrn_reflns_av_sigmaI/netI 0.2112
_diffrn_reflns_limit_h_max 10
_diffrn_reflns_limit_h_min -10
_diffrn_reflns_limit_k_max 11
_diffrn_reflns_limit_k_min -11
_diffrn_reflns_limit_l_max 13
_diffrn_reflns_limit_l_min -17
_diffrn_reflns_number 7845
_diffrn_reflns_theta_full 27.58
_diffrn_reflns_theta_max 27.58
_diffrn_reflns_theta_min 2.43
_exptl_absorpt_coefficient_mu 4.091
_exptl_absorpt_correction_T_max 0.822
_exptl_absorpt_correction_T_min 0.495
_exptl_absorpt_correction_type multi-scan
_exptl_absorpt_process_details 'SADABS(Sheldrick, 1998a)'
_exptl_crystal_colour colorless
_exptl_crystal_density_diffrn 2.019
_exptl_crystal_density_method 'not measured'
_exptl_crystal_description prism
_exptl_crystal_F_000 516
_exptl_crystal_size_max 0.20
_exptl_crystal_size_mid 0.05
_exptl_crystal_size_min 0.05
_refine_diff_density_max 1.601
_refine_diff_density_min -1.858
_refine_diff_density_rms 0.221
_refine_ls_extinction_method none
_refine_ls_goodness_of_fit_ref 0.639
_refine_ls_hydrogen_treatment geom
_refine_ls_matrix_type full
_refine_ls_number_parameters 196
_refine_ls_number_reflns 3960
_refine_ls_number_restraints 102
_refine_ls_restrained_S_all 0.633
_refine_ls_R_factor_all 0.0943
_refine_ls_R_factor_gt 0.0468
_refine_ls_shift/su_max 0.000
_refine_ls_shift/su_mean 0.000
_refine_ls_structure_factor_coef Fsqd
_refine_ls_weighting_details 'calc w=1/[\s^2^(Fo^2^)+(0.0400P)^2^+0.0000P] where P=(Fo^2^+2Fc^2^)/3'
_refine_ls_weighting_scheme calc
_refine_ls_wR_factor_gt 0.0854
_refine_ls_wR_factor_ref 0.1007
_reflns_number_gt 2345
_reflns_number_total 3960
_reflns_threshold_expression I>2/s(I)
_cod_data_source_file ic801402u_si_002_6.cif
_cod_data_source_block sample3
_cod_depositor_comments
;
The following automatic conversions were performed:
'_symmetry_cell_setting' value 'Triclinic' changed to 'triclinic'
according to '/home/saulius/struct/CIF-dictionaries/cif_core.dic'
dictionary named 'cif_core.dic' version 2.4.1 from 2010-06-29.

Automatic conversion script
Id: cif_fix_enum 1527 2010-12-29 10:47:43Z saulius 
;
_cod_database_code 4306574

loop_
_symmetry_equiv_pos_as_xyz
'x, y, z'
'-x, -y, -z'

loop_
_atom_site_label
_atom_site_type_symbol
_atom_site_fract_x
_atom_site_fract_y
_atom_site_fract_z
_atom_site_U_iso_or_equiv
_atom_site_adp_type
_atom_site_occupancy
_atom_site_symmetry_multiplicity
_atom_site_calc_flag
_atom_site_refinement_flags
_atom_site_disorder_assembly
_atom_site_disorder_group
Eu1 Eu 0.27288(6) 0.03285(6) 0.32355(4) 0.01150(12) Uani 1 1 d U . .
Cl1 Cl -0.0333(3) 0.0998(2) 0.37129(17) 0.0164(5) Uani 1 1 d U . .
Cl2 Cl 0.4248(3) -0.2049(2) 0.25528(17) 0.0156(4) Uani 1 1 d U . .
Cl3 Cl -0.2644(3) -0.4959(2) 0.37238(17) 0.0174(5) Uani 1 1 d . . .
O1 O 0.5888(7) 0.1522(7) 0.3409(5) 0.0197(13) Uani 1 1 d U . .
H1OB H 0.6923 0.1403 0.3498 0.024 Uiso 1 1 d R . .
H1OA H 0.6302 0.2511 0.3501 0.024 Uiso 1 1 d R . .
O2 O 0.3295(7) 0.3094(6) 0.3363(4) 0.0168(12) Uani 1 1 d U . .
H2OA H 0.4179 0.3833 0.3335 0.020 Uiso 1 1 d R . .
H2OB H 0.2748 0.3775 0.3557 0.020 Uiso 1 1 d R . .
O3 O 0.1842(7) -0.1459(6) 0.4188(5) 0.0183(13) Uani 1 1 d U . .
H3OA H 0.1962 -0.2383 0.3986 0.022 Uiso 1 1 d R . .
H3OB H 0.1428 -0.1332 0.4757 0.022 Uiso 1 1 d R . .
O4 O 0.3719(7) 0.1885(7) 0.5137(5) 0.0215(14) Uani 1 1 d U . .
H4OA H 0.3600 0.2756 0.5514 0.026 Uiso 1 1 d R . .
H4OB H 0.4261 0.1930 0.5746 0.026 Uiso 1 1 d R . .
O5 O 0.1493(7) 0.5330(7) 0.3997(5) 0.0189(14) Uani 1 1 d . . .
H5OB H 0.1668 0.5582 0.4677 0.023 Uiso 1 1 d . . .
H5OA H 0.0345 0.5102 0.3844 0.023 Uiso 1 1 d . . .
N1 N 0.0185(8) -0.1840(8) 0.1737(6) 0.0137(13) Uani 1 1 d U . .
C2 C -0.1165(10) -0.2859(9) 0.1948(7) 0.0150(17) Uani 1 1 d U . .
H2A H -0.1294 -0.2651 0.2674 0.018 Uiso 1 1 calc R . .
C3 C -0.2396(10) -0.4215(10) 0.1155(7) 0.0198(19) Uani 1 1 d U . .
H3A H -0.3322 -0.4919 0.1340 0.024 Uiso 1 1 calc R . .
C4A C -0.0872(10) -0.3436(10) -0.0146(7) 0.0128(9) Uani 1 1 d U . .
C4B C 0.0314(10) -0.2105(10) 0.0696(7) 0.0128(9) Uani 1 1 d U . .
C4 C -0.2229(11) -0.4500(10) 0.0105(7) 0.0176(18) Uani 1 1 d U . .
H4A H -0.3035 -0.5418 -0.0449 0.021 Uiso 1 1 calc R . .
C5 C -0.0692(10) -0.3646(10) -0.1241(7) 0.0150(17) Uani 1 1 d U . .
H5A H -0.1441 -0.4578 -0.1808 0.018 Uiso 1 1 calc R . .
C6B C 0.1604(10) -0.0939(11) 0.0452(7) 0.0156(17) Uani 1 1 d U . .
C6 C 0.0529(11) -0.2530(10) -0.1465(7) 0.0165(18) Uani 1 1 d U . .
H6A H 0.0615 -0.2681 -0.2194 0.020 Uiso 1 1 calc R . .
C6A C 0.1700(10) -0.1126(10) -0.0641(7) 0.0128(9) Uani 1 1 d U . .
C7 C 0.2933(10) 0.0145(10) -0.0835(7) 0.0164(18) Uani 1 1 d U . .
H7A H 0.3014 0.0091 -0.1552 0.020 Uiso 1 1 calc R . .
C8 C 0.3994(10) 0.1436(10) 0.0010(7) 0.0170(18) Uani 1 1 d U . .
H8A H 0.4819 0.2291 -0.0113 0.020 Uiso 1 1 calc R . .
C9 C 0.3867(10) 0.1497(10) 0.1052(7) 0.0155(17) Uani 1 1 d U . .
H9A H 0.4643 0.2402 0.1628 0.019 Uiso 1 1 calc R . .
N10 N 0.2721(8) 0.0362(8) 0.1301(5) 0.0132(13) Uani 1 1 d U . .

loop_
_atom_site_aniso_label
_atom_site_aniso_U_11
_atom_site_aniso_U_22
_atom_site_aniso_U_33
_atom_site_aniso_U_23
_atom_site_aniso_U_13
_atom_site_aniso_U_12
Eu1 0.0091(2) 0.0122(2) 0.0130(2) 0.00432(17) 0.00281(16) 0.00273(15)
Cl1 0.0119(10) 0.0201(11) 0.0200(13) 0.0082(9) 0.0074(9) 0.0060(8)
Cl2 0.0154(10) 0.0141(10) 0.0177(12) 0.0046(9) 0.0048(9) 0.0057(8)
Cl3 0.0149(10) 0.0161(11) 0.0208(13) 0.0070(9) 0.0036(9) 0.0036(9)
O1 0.011(3) 0.017(3) 0.032(4) 0.011(3) 0.004(2) 0.004(2)
O2 0.013(3) 0.011(3) 0.021(3) 0.001(2) 0.001(2) 0.001(2)
O3 0.028(3) 0.013(3) 0.018(3) 0.006(3) 0.010(3) 0.009(3)
O4 0.023(3) 0.020(3) 0.022(3) 0.006(3) 0.001(3) 0.011(3)
O5 0.012(3) 0.023(3) 0.024(4) 0.009(3) 0.007(3) 0.007(3)
N1 0.006(3) 0.014(3) 0.023(3) 0.008(3) 0.005(3) 0.004(2)
C2 0.009(4) 0.013(4) 0.021(5) 0.005(3) 0.002(3) 0.001(3)
C3 0.008(4) 0.018(5) 0.028(5) 0.008(4) -0.003(4) -0.002(3)
C4A 0.012(2) 0.019(2) 0.013(2) 0.0066(18) 0.0013(17) 0.0118(16)
C4B 0.012(2) 0.019(2) 0.013(2) 0.0066(18) 0.0013(17) 0.0118(16)
C4 0.015(3) 0.017(3) 0.023(3) 0.005(2) 0.001(2) 0.011(2)
C5 0.012(4) 0.016(4) 0.015(4) 0.003(3) -0.003(3) 0.005(3)
C6B 0.008(4) 0.023(4) 0.018(4) 0.006(3) 0.003(3) 0.009(3)
C6 0.015(4) 0.025(5) 0.011(4) 0.009(4) 0.001(3) 0.006(3)
C6A 0.012(2) 0.019(2) 0.013(2) 0.0066(18) 0.0013(17) 0.0118(16)
C7 0.015(4) 0.019(4) 0.020(5) 0.009(4) 0.007(3) 0.008(3)
C8 0.012(4) 0.024(5) 0.016(5) 0.011(4) 0.002(3) 0.003(3)
C9 0.008(3) 0.019(3) 0.017(3) 0.004(3) 0.001(3) 0.003(3)
N10 0.009(3) 0.015(3) 0.014(3) 0.002(3) 0.003(3) 0.004(3)

loop_
_atom_type_symbol
_atom_type_description
_atom_type_scat_dispersion_real
_atom_type_scat_dispersion_imag
_atom_type_scat_source
C C 0.0033 0.0016 'International Tables Vol C Tables 4.2.6.8 and 6.1.1.4'
H H 0.0000 0.0000 'International Tables Vol C Tables 4.2.6.8 and 6.1.1.4'
N N 0.0061 0.0033 'International Tables Vol C Tables 4.2.6.8 and 6.1.1.4'
O O 0.0106 0.0060 'International Tables Vol C Tables 4.2.6.8 and 6.1.1.4'
Cl Cl 0.1484 0.1585 'International Tables Vol C Tables 4.2.6.8 and 6.1.1.4'
Eu Eu -0.1578 3.6682 'International Tables Vol C Tables 4.2.6.8 and 6.1.1.4'

loop_
_geom_angle_atom_site_label_1
_geom_angle_atom_site_label_2
_geom_angle_atom_site_label_3
_geom_angle
_geom_angle_site_symmetry_1
_geom_angle_site_symmetry_3
_geom_angle_publ_flag
O3 Eu1 O1 117.81(19) . . ?
O3 Eu1 O2 142.29(19) . . ?
O1 Eu1 O2 71.18(18) . . ?
O3 Eu1 O4 73.25(19) . . ?
O1 Eu1 O4 77.69(19) . . ?
O2 Eu1 O4 73.54(19) . . ?
O3 Eu1 N1 81.7(2) . . ?
O1 Eu1 N1 134.8(2) . . ?
O2 Eu1 N1 119.31(19) . . ?
O4 Eu1 N1 146.5(2) . . ?
O3 Eu1 N10 141.0(2) . . ?
O1 Eu1 N10 80.48(19) . . ?
O2 Eu1 N10 74.5(2) . . ?
O4 Eu1 N10 145.7(2) . . ?
N1 Eu1 N10 63.4(2) . . ?
O3 Eu1 Cl1 80.64(14) . . ?
O1 Eu1 Cl1 143.14(14) . . ?
O2 Eu1 Cl1 75.53(13) . . ?
O4 Eu1 Cl1 78.13(13) . . ?
N1 Eu1 Cl1 76.14(14) . . ?
N10 Eu1 Cl1 105.55(14) . . ?
O3 Eu1 Cl2 73.62(14) . . ?
O1 Eu1 Cl2 71.08(14) . . ?
O2 Eu1 Cl2 138.02(13) . . ?
O4 Eu1 Cl2 115.02(13) . . ?
N1 Eu1 Cl2 77.37(14) . . ?
N10 Eu1 Cl2 81.80(15) . . ?
Cl1 Eu1 Cl2 145.24(6) . . ?
Eu1 O1 H1OB 145.9 . . ?
Eu1 O1 H1OA 119.7 . . ?
H1OB O1 H1OA 93.9 . . ?
Eu1 O2 H2OA 135.8 . . ?
Eu1 O2 H2OB 134.3 . . ?
H2OA O2 H2OB 89.2 . . ?
Eu1 O3 H3OA 120.6 . . ?
Eu1 O3 H3OB 130.4 . . ?
H3OA O3 H3OB 109.0 . . ?
Eu1 O4 H4OA 132.9 . . ?
Eu1 O4 H4OB 144.9 . . ?
H4OA O4 H4OB 82.2 . . ?
H5OB O5 H5OA 99.5 . . ?
C2 N1 C4B 118.0(7) . . ?
C2 N1 Eu1 122.2(6) . . ?
C4B N1 Eu1 119.3(5) . . ?
N1 C2 C3 123.4(8) . . ?
N1 C2 H2A 118.3 . . ?
C3 C2 H2A 118.3 . . ?
C4 C3 C2 118.3(8) . . ?
C4 C3 H3A 120.9 . . ?
C2 C3 H3A 120.9 . . ?
C4 C4A C4B 118.6(8) . . ?
C4 C4A C5 121.7(8) . . ?
C4B C4A C5 119.6(8) . . ?
N1 C4B C4A 121.9(8) . . ?
N1 C4B C6B 118.3(8) . . ?
C4A C4B C6B 119.6(8) . . ?
C3 C4 C4A 119.7(8) . . ?
C3 C4 H4A 120.1 . . ?
C4A C4 H4A 120.1 . . ?
C6 C5 C4A 120.3(8) . . ?
C6 C5 H5A 119.9 . . ?
C4A C5 H5A 119.9 . . ?
N10 C6B C4B 117.7(8) . . ?
N10 C6B C6A 122.4(8) . . ?
C4B C6B C6A 119.9(8) . . ?
C5 C6 C6A 121.8(8) . . ?
C5 C6 H6A 119.1 . . ?
C6A C6 H6A 119.1 . . ?
C7 C6A C6 124.3(8) . . ?
C7 C6A C6B 117.1(8) . . ?
C6 C6A C6B 118.6(8) . . ?
C8 C7 C6A 119.7(8) . . ?
C8 C7 H7A 120.1 . . ?
C6A C7 H7A 120.1 . . ?
C7 C8 C9 119.5(8) . . ?
C7 C8 H8A 120.2 . . ?
C9 C8 H8A 120.2 . . ?
N10 C9 C8 124.4(8) . . ?
N10 C9 H9A 117.8 . . ?
C8 C9 H9A 117.8 . . ?
C9 N10 C6B 116.8(7) . . ?
C9 N10 Eu1 124.1(5) . . ?
C6B N10 Eu1 118.7(5) . . ?

loop_
_geom_bond_atom_site_label_1
_geom_bond_atom_site_label_2
_geom_bond_distance
_geom_bond_site_symmetry_2
_geom_bond_publ_flag
Eu1 O3 2.369(5) . ?
Eu1 O1 2.397(5) . ?
Eu1 O2 2.420(5) . ?
Eu1 O4 2.422(6) . ?
Eu1 N1 2.565(7) . ?
Eu1 N10 2.574(7) . ?
Eu1 Cl1 2.7483(19) . ?
Eu1 Cl2 2.749(2) . ?
O1 H1OB 0.8500 . ?
O1 H1OA 0.8500 . ?
O2 H2OA 0.8500 . ?
O2 H2OB 0.8500 . ?
O3 H3OA 0.8501 . ?
O3 H3OB 0.8500 . ?
O4 H4OA 0.8500 . ?
O4 H4OB 0.8500 . ?
O5 H5OB 0.8478 . ?
O5 H5OA 0.8567 . ?
N1 C2 1.340(9) . ?
N1 C4B 1.354(10) . ?
C2 C3 1.400(11) . ?
C2 H2A 0.9500 . ?
C3 C4 1.372(12) . ?
C3 H3A 0.9500 . ?
C4A C4 1.395(11) . ?
C4A C4B 1.405(11) . ?
C4A C5 1.439(11) . ?
C4B C6B 1.415(11) . ?
C4 H4A 0.9500 . ?
C5 C6 1.342(11) . ?
C5 H5A 0.9500 . ?
C6B N10 1.379(10) . ?
C6B C6A 1.424(12) . ?
C6 C6A 1.424(11) . ?
C6 H6A 0.9500 . ?
C6A C7 1.422(11) . ?
C7 C8 1.359(11) . ?
C7 H7A 0.9500 . ?
C8 C9 1.385(11) . ?
C8 H8A 0.9500 . ?
C9 N10 1.341(10) . ?
C9 H9A 0.9500 . ?
